data_4085577
loop_
_publ_author_name
'Arikawa, Yasuhiro'
'Yamaguchi, Soseki'
'Otsubo, Yuji'
'Onishi, Masayoshi'
'Umakoshi, Keisuke'

_publ_section_title
;
 Ortho&#x2212;Nitrosation of Anilines on a Ruthenium
 Hydridotris(pyrazolyl)borato Complex and Oxidation of the Resulting
 Coordinated Amine Groups
;
_journal_issue 6
_journal_name_full Organometallics
_journal_page_first 1056
_journal_paper_doi 10.1021/om5012769
_journal_volume 34
_journal_year 2015
_chemical_formula_moiety 'C15 H16 B Cl N8 O Ru, C2 H3 N'
_chemical_formula_sum 'C17 H19 B Cl N9 O Ru'
_chemical_formula_weight 512.73
_space_group_IT_number 2
_symmetry_cell_setting triclinic
_symmetry_Int_Tables_number 2
_symmetry_space_group_name_Hall '-P 1'
_symmetry_space_group_name_H-M 'P -1'
_atom_sites_solution_hydrogens geom
_atom_sites_solution_primary direct
_atom_sites_solution_secondary difmap
_cell_angle_alpha 100.752(4)
_cell_angle_beta 103.497(4)
_cell_angle_gamma 92.977(3)
_cell_formula_units_Z 2
_cell_length_a 8.479(2)
_cell_length_b 11.139(3)
_cell_length_c 11.453(3)
_cell_measurement_reflns_used 3451
_cell_measurement_temperature 93
_cell_measurement_theta_max 27.48
_cell_measurement_theta_min 3.22
_cell_volume 1028.2(5)
_computing_cell_refinement CrystalClear
_computing_data_collection 'CrystalClear (Rigaku Inc., 2008)'
_computing_data_reduction CrystalClear
_computing_molecular_graphics 'CrystalStructure 4.0'
_computing_publication_material 'CrystalStructure 4.0 (Rigaku, 2010)'
_computing_structure_refinement 'SHELXL97 (Sheldrick, 2008)'
_computing_structure_solution 'Il Milione (Burla, et al., 2007)'
_diffrn_ambient_temperature 93
_diffrn_detector_area_resol_mean 7.111
_diffrn_measured_fraction_theta_full 0.985
_diffrn_measured_fraction_theta_max 0.985
_diffrn_measurement_device_type 'Rigaku Saturn724'
_diffrn_measurement_method \w
_diffrn_radiation_type 'Mo K\a'
_diffrn_radiation_wavelength 0.71075
_diffrn_reflns_av_R_equivalents 0.0202
_diffrn_reflns_limit_h_max 11
_diffrn_reflns_limit_h_min -9
_diffrn_reflns_limit_k_max 14
_diffrn_reflns_limit_k_min -14
_diffrn_reflns_limit_l_max 14
_diffrn_reflns_limit_l_min -14
_diffrn_reflns_number 8568
_diffrn_reflns_theta_full 27.50
_diffrn_reflns_theta_max 27.50
_diffrn_standards_number 0
_exptl_absorpt_coefficient_mu 0.922
_exptl_absorpt_correction_T_max 0.955
_exptl_absorpt_correction_T_min 0.882
_exptl_absorpt_correction_type multi-scan
_exptl_absorpt_process_details 'REQAB (Rigaku, 1998)'
_exptl_crystal_colour amber
_exptl_crystal_density_diffrn 1.656
_exptl_crystal_density_method 'not measured'
_exptl_crystal_description prism
_exptl_crystal_F_000 516.00
_exptl_crystal_size_max 0.100
_exptl_crystal_size_mid 0.090
_exptl_crystal_size_min 0.050
_refine_diff_density_max 0.550
_refine_diff_density_min -0.470
_refine_ls_extinction_method none
_refine_ls_goodness_of_fit_ref 1.044
_refine_ls_hydrogen_treatment constr
_refine_ls_number_parameters 272
_refine_ls_number_reflns 4647
_refine_ls_number_restraints 0
_refine_ls_R_factor_gt 0.0271
_refine_ls_shift/su_max 0.001
_refine_ls_structure_factor_coef Fsqd
_refine_ls_weighting_details 'w = 1/[\s^2^(Fo^2^)+(0.0271P)^2^+0.5494P] where P=(Fo^2^+2Fc^2^)/3'
_refine_ls_weighting_scheme calc
_refine_ls_wR_factor_ref 0.0613
_reflns_number_gt 4125
_reflns_number_total 4647
_reflns_threshold_expression F^2^>2.0\s(F^2^)
_cod_data_source_file om5012769_si_002.cif
_cod_data_source_block 1184a
_cod_depositor_comments 'Adding full bibliography for 4085576--4085580.cif.'
_cod_original_cell_volume 1028.1(5)
_cod_database_code 4085577

loop_
_symmetry_equiv_pos_site_id
_symmetry_equiv_pos_as_xyz
1 +X,+Y,+Z
2 -X,-Y,-Z

loop_
_atom_site_label
_atom_site_type_symbol
_atom_site_fract_x
_atom_site_fract_y
_atom_site_fract_z
_atom_site_U_iso_or_equiv
_atom_site_adp_type
_atom_site_occupancy
_atom_site_symmetry_multiplicity
_atom_site_calc_flag
_atom_site_refinement_flags
Ru1 Ru 0.53489(2) 0.695410(16) 0.748466(15) 0.00922(6) Uani 1.0 2 d .
Cl1 Cl 0.62949(6) 0.50131(5) 0.68109(5) 0.01273(11) Uani 1.0 2 d .
O1 O 0.84209(19) 0.83620(15) 0.87064(14) 0.0195(4) Uani 1.0 2 d .
N1 N 0.7414(3) 0.78271(16) 0.77248(16) 0.0123(4) Uani 1.0 2 d .
N2 N 0.4328(2) 0.85311(17) 0.80392(16) 0.0117(4) Uani 1.0 2 d .
N3 N 0.3383(3) 0.85297(17) 0.88458(16) 0.0127(4) Uani 1.0 2 d .
N4 N 0.2969(2) 0.60747(16) 0.71608(16) 0.0104(4) Uani 1.0 2 d .
N5 N 0.2105(3) 0.63819(16) 0.80229(16) 0.0118(4) Uani 1.0 2 d .
N6 N 0.5725(3) 0.67009(16) 0.92656(16) 0.0117(4) Uani 1.0 2 d .
N7 N 0.4490(3) 0.68408(16) 0.98415(16) 0.0120(4) Uani 1.0 2 d .
N8 N 0.5058(2) 0.72048(17) 0.56617(16) 0.0118(4) Uani 1.0 2 d .
N9 N 0.2896(4) 0.8642(3) 0.3903(3) 0.0447(7) Uani 1.0 2 d .
C1 C 0.4437(3) 0.9659(2) 0.7814(2) 0.0156(5) Uani 1.0 2 d .
C2 C 0.3554(3) 1.0414(2) 0.8490(2) 0.0185(5) Uani 1.0 2 d .
C3 C 0.2910(3) 0.9668(2) 0.9128(2) 0.0164(5) Uani 1.0 2 d .
C4 C 0.2024(3) 0.5215(2) 0.6262(2) 0.0129(5) Uani 1.0 2 d .
C5 C 0.0537(3) 0.4957(2) 0.6542(2) 0.0152(5) Uani 1.0 2 d .
C6 C 0.0639(3) 0.5718(2) 0.7657(2) 0.0146(5) Uani 1.0 2 d .
C7 C 0.6956(3) 0.63256(19) 1.0030(2) 0.0141(5) Uani 1.0 2 d .
C8 C 0.6522(3) 0.6216(2) 1.1114(2) 0.0155(5) Uani 1.0 2 d .
C9 C 0.4951(3) 0.65351(19) 1.0950(2) 0.0144(5) Uani 1.0 2 d .
C10 C 0.7874(3) 0.79660(19) 0.66114(19) 0.0123(5) Uani 1.0 2 d .
C11 C 0.6635(3) 0.76664(19) 0.5543(2) 0.0121(5) Uani 1.0 2 d .
C12 C 0.6938(3) 0.7805(2) 0.4431(2) 0.0178(5) Uani 1.0 2 d .
C13 C 0.8505(3) 0.8228(3) 0.4415(3) 0.0228(6) Uani 1.0 2 d .
C14 C 0.9752(3) 0.8501(3) 0.5484(3) 0.0218(6) Uani 1.0 2 d .
C15 C 0.9444(3) 0.8376(2) 0.6597(2) 0.0166(5) Uani 1.0 2 d .
C16 C 0.1950(4) 0.8652(3) 0.3018(3) 0.0304(7) Uani 1.0 2 d .
C17 C 0.0740(4) 0.8695(3) 0.1884(3) 0.0353(7) Uani 1.0 2 d .
B1 B 0.2909(3) 0.7312(3) 0.9208(3) 0.0139(5) Uani 1.0 2 d .
H1 H 0.2153 0.7442 0.9762 0.0167 Uiso 1.0 2 calc R
H1A H 0.5025 0.9913 0.7276 0.0187 Uiso 1.0 2 calc R
H2 H 0.3427 1.1259 0.8505 0.0222 Uiso 1.0 2 calc R
H3 H 0.2245 0.9910 0.9676 0.0196 Uiso 1.0 2 calc R
H4 H 0.2318 0.4835 0.5540 0.0154 Uiso 1.0 2 calc R
H5 H -0.0351 0.4381 0.6065 0.0183 Uiso 1.0 2 calc R
H6 H -0.0187 0.5766 0.8095 0.0175 Uiso 1.0 2 calc R
H7 H 0.7977 0.6158 0.9861 0.0170 Uiso 1.0 2 calc R
H8 H 0.7169 0.5975 1.1811 0.0186 Uiso 1.0 2 calc R
H8A H 0.4693 0.6471 0.5117 0.0141 Uiso 1.0 2 calc R
H8B H 0.4308 0.7757 0.5495 0.0141 Uiso 1.0 2 calc R
H9 H 0.4299 0.6539 1.1522 0.0173 Uiso 1.0 2 calc R
H12 H 0.6092 0.7615 0.3697 0.0213 Uiso 1.0 2 calc R
H13 H 0.8725 0.8332 0.3662 0.0273 Uiso 1.0 2 calc R
H14 H 1.0819 0.8773 0.5453 0.0262 Uiso 1.0 2 calc R
H15 H 1.0289 0.8567 0.7332 0.0199 Uiso 1.0 2 calc R
H17A H -0.0259 0.8977 0.2084 0.0424 Uiso 1.0 2 calc R
H17B H 0.0496 0.7873 0.1358 0.0424 Uiso 1.0 2 calc R
H17C H 0.1175 0.9265 0.1452 0.0424 Uiso 1.0 2 calc R

loop_
_atom_site_aniso_label
_atom_site_aniso_U_11
_atom_site_aniso_U_22
_atom_site_aniso_U_33
_atom_site_aniso_U_12
_atom_site_aniso_U_13
_atom_site_aniso_U_23
Ru1 0.00989(9) 0.00960(9) 0.00790(9) 0.00037(6) 0.00125(6) 0.00246(6)
Cl1 0.0129(3) 0.0126(3) 0.0121(3) 0.00170(19) 0.00252(19) 0.0014(2)
O1 0.0170(9) 0.0239(9) 0.0121(8) -0.0058(7) -0.0021(7) -0.0004(7)
N1 0.0141(10) 0.0118(9) 0.0102(9) 0.0019(7) 0.0015(7) 0.0021(8)
N2 0.0116(9) 0.0128(9) 0.0099(9) 0.0016(7) 0.0010(7) 0.0026(8)
N3 0.0144(10) 0.0123(9) 0.0109(9) 0.0031(7) 0.0025(7) 0.0016(8)
N4 0.0116(9) 0.0113(9) 0.0094(9) 0.0025(7) 0.0032(7) 0.0037(7)
N5 0.0123(9) 0.0133(9) 0.0112(9) 0.0023(7) 0.0046(7) 0.0035(8)
N6 0.0147(10) 0.0091(9) 0.0099(9) 0.0003(7) 0.0009(7) 0.0013(7)
N7 0.0158(10) 0.0111(9) 0.0093(9) 0.0009(7) 0.0030(7) 0.0023(7)
N8 0.0110(9) 0.0131(9) 0.0102(9) -0.0002(7) 0.0005(7) 0.0030(8)
N9 0.0314(15) 0.0577(19) 0.0587(19) 0.0180(13) 0.0171(13) 0.0349(15)
C1 0.0148(11) 0.0143(11) 0.0173(12) 0.0009(9) 0.0006(9) 0.0065(9)
C2 0.0194(12) 0.0105(11) 0.0208(12) 0.0016(9) -0.0045(10) 0.0030(10)
C3 0.0176(12) 0.0127(11) 0.0140(11) 0.0043(9) -0.0024(9) -0.0020(9)
C4 0.0130(11) 0.0128(11) 0.0106(10) 0.0024(9) -0.0012(8) 0.0017(9)
C5 0.0123(11) 0.0164(11) 0.0161(11) 0.0006(9) 0.0004(9) 0.0053(9)
C6 0.0102(11) 0.0181(12) 0.0171(11) 0.0027(9) 0.0023(9) 0.0087(10)
C7 0.0171(12) 0.0098(10) 0.0133(11) 0.0011(9) 0.0000(9) 0.0016(9)
C8 0.0224(12) 0.0125(11) 0.0096(11) 0.0021(9) -0.0004(9) 0.0028(9)
C9 0.0235(12) 0.0095(10) 0.0092(10) -0.0005(9) 0.0029(9) 0.0014(9)
C10 0.0146(11) 0.0102(10) 0.0130(11) 0.0011(9) 0.0037(9) 0.0047(9)
C11 0.0124(11) 0.0105(10) 0.0139(11) 0.0001(8) 0.0040(9) 0.0029(9)
C12 0.0205(12) 0.0192(12) 0.0138(11) -0.0003(10) 0.0041(9) 0.0046(10)
C13 0.0265(14) 0.0277(14) 0.0189(13) 0.0006(11) 0.0120(10) 0.0094(11)
C14 0.0186(13) 0.0210(13) 0.0282(14) -0.0024(10) 0.0098(10) 0.0070(11)
C15 0.0136(11) 0.0152(11) 0.0198(12) 0.0001(9) 0.0006(9) 0.0056(10)
C16 0.0267(15) 0.0309(15) 0.0451(18) 0.0124(12) 0.0222(13) 0.0167(14)
C17 0.0373(17) 0.0404(17) 0.0308(16) 0.0069(14) 0.0172(13) 0.0018(14)
B1 0.0144(12) 0.0155(12) 0.0134(12) 0.0031(10) 0.0053(10) 0.0036(10)

loop_
_atom_type_symbol
_atom_type_description
_atom_type_scat_dispersion_real
_atom_type_scat_dispersion_imag
_atom_type_scat_source
C C 0.0033 0.0016
;
International Tables for Crystallography
(1992, Vol. C, Tables 4.2.6.8 and 6.1.1.4)
;
H H 0.0000 0.0000
;
International Tables for Crystallography
(1992, Vol. C, Table 6.1.1.4)
;
B B 0.0013 0.0007
;
International Tables for Crystallography
(1992, Vol. C, Tables 4.2.6.8 and 6.1.1.4)
;
Cl Cl 0.1484 0.1585
;
International Tables for Crystallography
(1992, Vol. C, Tables 4.2.6.8 and 6.1.1.4)
;
N N 0.0061 0.0033
;
International Tables for Crystallography
(1992, Vol. C, Tables 4.2.6.8 and 6.1.1.4)
;
O O 0.0106 0.0060
;
International Tables for Crystallography
(1992, Vol. C, Tables 4.2.6.8 and 6.1.1.4)
;
Ru Ru -1.2594 0.8363
;
International Tables for Crystallography
(1992, Vol. C, Tables 4.2.6.8 and 6.1.1.4)
;

loop_
_geom_angle_atom_site_label_1
_geom_angle_atom_site_label_2
_geom_angle_atom_site_label_3
_geom_angle
_geom_angle_publ_flag
Cl1 Ru1 N1 93.02(6) yes
Cl1 Ru1 N2 174.65(6) yes
Cl1 Ru1 N4 89.83(6) yes
Cl1 Ru1 N6 92.35(6) yes
Cl1 Ru1 N8 86.45(6) yes
N1 Ru1 N2 92.33(8) yes
N1 Ru1 N4 176.10(8) yes
N1 Ru1 N6 95.21(8) yes
N1 Ru1 N8 83.03(8) yes
N2 Ru1 N4 84.83(7) yes
N2 Ru1 N6 87.14(8) yes
N2 Ru1 N8 94.23(8) yes
N4 Ru1 N6 87.32(8) yes
N4 Ru1 N8 94.50(7) yes
N6 Ru1 N8 177.81(8) yes
Ru1 N1 O1 129.99(17) yes
Ru1 N1 C10 115.20(12) yes
O1 N1 C10 114.70(18) yes
Ru1 N2 N3 118.99(15) yes
Ru1 N2 C1 133.34(18) yes
N3 N2 C1 107.60(19) yes
N2 N3 C3 109.0(2) yes
N2 N3 B1 119.90(19) yes
C3 N3 B1 130.9(2) yes
Ru1 N4 N5 118.53(12) yes
Ru1 N4 C4 134.64(17) yes
N5 N4 C4 106.81(18) yes
N4 N5 C6 109.52(17) yes
N4 N5 B1 119.16(18) yes
C6 N5 B1 131.2(2) yes
Ru1 N6 N7 119.25(13) yes
Ru1 N6 C7 133.56(17) yes
N7 N6 C7 107.02(19) yes
N6 N7 C9 109.31(18) yes
N6 N7 B1 119.54(19) yes
C9 N7 B1 131.1(3) yes
Ru1 N8 C11 107.71(13) yes
N2 C1 C2 109.7(3) yes
C1 C2 C3 105.0(3) yes
N3 C3 C2 108.6(3) yes
N4 C4 C5 110.0(2) yes
C4 C5 C6 105.04(18) yes
N5 C6 C5 108.6(3) yes
N6 C7 C8 110.0(3) yes
C7 C8 C9 104.9(2) yes
N7 C9 C8 108.7(3) yes
N1 C10 C11 115.6(2) yes
N1 C10 C15 123.04(18) yes
C11 C10 C15 121.4(3) yes
N8 C11 C10 116.6(2) yes
N8 C11 C12 123.33(18) yes
C10 C11 C12 120.1(3) yes
C11 C12 C13 118.7(2) yes
C12 C13 C14 121.0(3) yes
C13 C14 C15 120.3(3) yes
C10 C15 C14 118.5(2) yes
N9 C16 C17 178.7(4) yes
N3 B1 N5 107.69(19) yes
N3 B1 N7 107.57(19) yes
N5 B1 N7 108.67(19) yes
Ru1 N8 H8A 110.169 no
Ru1 N8 H8B 110.169 no
C11 N8 H8A 110.168 no
C11 N8 H8B 110.168 no
H8A N8 H8B 108.463 no
N2 C1 H1A 125.123 no
C2 C1 H1A 125.129 no
C1 C2 H2 127.491 no
C3 C2 H2 127.486 no
N3 C3 H3 125.702 no
C2 C3 H3 125.704 no
N4 C4 H4 124.995 no
C5 C4 H4 124.987 no
C4 C5 H5 127.484 no
C6 C5 H5 127.478 no
N5 C6 H6 125.698 no
C5 C6 H6 125.698 no
N6 C7 H7 124.975 no
C8 C7 H7 124.984 no
C7 C8 H8 127.537 no
C9 C8 H8 127.536 no
N7 C9 H9 125.657 no
C8 C9 H9 125.655 no
C11 C12 H12 120.652 no
C13 C12 H12 120.649 no
C12 C13 H13 119.501 no
C14 C13 H13 119.504 no
C13 C14 H14 119.854 no
C15 C14 H14 119.858 no
C10 C15 H15 120.730 no
C14 C15 H15 120.731 no
C16 C17 H17A 109.474 no
C16 C17 H17B 109.478 no
C16 C17 H17C 109.472 no
H17A C17 H17B 109.471 no
H17A C17 H17C 109.465 no
H17B C17 H17C 109.468 no
N3 B1 H1 110.927 no
N5 B1 H1 110.926 no
N7 B1 H1 110.929 no

loop_
_geom_bond_atom_site_label_1
_geom_bond_atom_site_label_2
_geom_bond_distance
_geom_bond_publ_flag
Ru1 Cl1 2.4000(8) yes
Ru1 N1 1.8934(19) yes
Ru1 N2 2.058(2) yes
Ru1 N4 2.1162(18) yes
Ru1 N6 2.064(2) yes
Ru1 N8 2.117(2) yes
O1 N1 1.264(2) yes
N1 C10 1.450(4) yes
N2 N3 1.357(3) yes
N2 C1 1.332(4) yes
N3 C3 1.354(3) yes
N3 B1 1.551(4) yes
N4 N5 1.366(3) yes
N4 C4 1.336(3) yes
N5 C6 1.347(3) yes
N5 B1 1.533(3) yes
N6 N7 1.363(3) yes
N6 C7 1.336(3) yes
N7 C9 1.351(3) yes
N7 B1 1.537(4) yes
N8 C11 1.452(3) yes
N9 C16 1.139(4) yes
C1 C2 1.400(4) yes
C2 C3 1.374(4) yes
C4 C5 1.400(4) yes
C5 C6 1.375(3) yes
C7 C8 1.400(4) yes
C8 C9 1.375(4) yes
C10 C11 1.387(3) yes
C10 C15 1.390(4) yes
C11 C12 1.391(4) yes
C12 C13 1.391(4) yes
C13 C14 1.391(4) yes
C14 C15 1.389(4) yes
C16 C17 1.465(4) yes
N8 H8A 0.920 no
N8 H8B 0.920 no
C1 H1A 0.950 no
C2 H2 0.950 no
C3 H3 0.950 no
C4 H4 0.950 no
C5 H5 0.950 no
C6 H6 0.950 no
C7 H7 0.950 no
C8 H8 0.950 no
C9 H9 0.950 no
C12 H12 0.950 no
C13 H13 0.950 no
C14 H14 0.950 no
C15 H15 0.950 no
C17 H17A 0.980 no
C17 H17B 0.980 no
C17 H17C 0.980 no
B1 H1 1.000 no

loop_
_geom_contact_atom_site_label_1
_geom_contact_atom_site_label_2
_geom_contact_distance
_geom_contact_publ_flag
_geom_contact_site_symmetry_2
Ru1 B1 3.167(3) no .
Cl1 C4 3.555(3) no .
Cl1 C10 3.554(3) no .
Cl1 C11 3.554(3) no .
O1 N2 3.398(3) no .
O1 N6 3.122(3) no .
O1 C7 3.294(3) no .
O1 C11 3.505(3) no .
O1 C15 2.753(4) no .
N1 C1 3.335(3) no .
N1 C7 3.460(4) no .
N2 N5 2.963(3) no .
N2 N7 3.028(3) no .
N3 N4 2.990(3) no .
N3 N6 2.944(3) no .
N4 N7 2.979(3) no .
N5 N6 3.038(3) no .
N8 C1 3.474(3) no .
N8 C4 3.579(4) no .
C10 C13 2.754(4) no .
C11 C14 2.776(4) no .
C12 C15 2.808(3) no .
Cl1 N8 3.3192(18) no 2_666
Cl1 C6 3.588(3) no 1_655
O1 C3 3.431(3) no 2_677
O1 C17 3.538(4) no 2_676
N3 C2 3.476(3) no 2_677
N4 C8 3.493(4) no 2_667
N5 C8 3.404(3) no 2_667
N5 C15 3.584(3) no 1_455
N6 C8 3.580(3) no 2_667
N6 C9 3.573(3) no 2_667
N7 C2 3.401(3) no 2_677
N7 C8 3.376(3) no 2_667
N8 Cl1 3.3192(18) no 2_666
N8 N9 3.125(4) no .
N9 N8 3.125(4) no .
N9 C12 3.543(4) no .
N9 C14 3.568(5) no 1_455
C2 N3 3.476(3) no 2_677
C2 N7 3.401(3) no 2_677
C2 C3 3.569(3) no 2_677
C2 C9 3.454(4) no 2_677
C3 O1 3.431(3) no 2_677
C3 C2 3.569(3) no 2_677
C4 C5 3.396(3) no 2_566
C4 C12 3.516(4) no 2_666
C5 C4 3.396(3) no 2_566
C5 C5 3.456(4) no 2_566
C6 Cl1 3.588(3) no 1_455
C6 C8 3.537(4) no 2_667
C6 C15 3.514(4) no 1_455
C7 C9 3.363(3) no 2_667
C8 N4 3.493(4) no 2_667
C8 N5 3.404(3) no 2_667
C8 N6 3.580(3) no 2_667
C8 N7 3.376(3) no 2_667
C8 C6 3.537(4) no 2_667
C8 C9 3.473(3) no 2_667
C9 N6 3.573(3) no 2_667
C9 C2 3.454(4) no 2_677
C9 C7 3.363(3) no 2_667
C9 C8 3.473(3) no 2_667
C12 N9 3.543(4) no .
C12 C4 3.516(4) no 2_666
C14 N9 3.568(5) no 1_655
C15 N5 3.584(3) no 1_655
C15 C6 3.514(4) no 1_655
C15 C16 3.558(4) no 2_676
C15 C17 3.428(4) no 2_676
C16 C15 3.558(4) no 2_676
C17 O1 3.538(4) no 2_676
C17 C15 3.428(4) no 2_676
Ru1 H1A 3.3697 no .
Ru1 H4 3.4460 no .
Ru1 H7 3.3820 no .
Cl1 H4 3.3258 no .
Cl1 H7 3.4189 no .
Cl1 H8A 2.9015 no .
O1 H7 3.0445 no .
O1 H15 2.5095 no .
N1 H1A 3.1960 no .
N1 H7 3.3044 no .
N1 H8A 3.3558 no .
N1 H8B 3.1974 no .
N1 H15 2.6953 no .
N2 H1 3.3356 no .
N2 H2 3.1501 no .
N2 H3 3.1214 no .
N2 H8B 2.8757 no .
N3 H1A 3.0860 no .
N3 H2 3.1355 no .
N4 H1 3.3247 no .
N4 H5 3.1578 no .
N4 H6 3.1303 no .
N4 H8A 3.1185 no .
N4 H8B 3.2498 no .
N5 H4 3.0875 no .
N5 H5 3.1309 no .
N6 H1 3.3264 no .
N6 H8 3.1577 no .
N6 H9 3.1272 no .
N7 H7 3.0870 no .
N7 H8 3.1351 no .
N8 H1A 3.2364 no .
N8 H4 3.3854 no .
N8 H12 2.7030 no .
N9 H17A 3.0711 no .
N9 H17B 3.0802 no .
N9 H17C 3.0671 no .
C1 H3 3.1237 no .
C1 H8B 3.0490 no .
C3 H1 2.7951 no .
C3 H1A 3.1190 no .
C4 H6 3.1256 no .
C4 H8A 3.2465 no .
C6 H1 2.7792 no .
C6 H4 3.1205 no .
C7 H9 3.1231 no .
C9 H1 2.7842 no .
C9 H7 3.1183 no .
C10 H1A 3.4508 no .
C10 H8A 3.0484 no .
C10 H8B 2.9734 no .
C10 H12 3.2675 no .
C10 H14 3.2496 no .
C11 H1A 3.4398 no .
C11 H13 3.2525 no .
C11 H15 3.2784 no .
C12 H8A 2.7002 no .
C12 H8B 2.7827 no .
C12 H14 3.2747 no .
C13 H15 3.2718 no .
C14 H12 3.2796 no .
C15 H13 3.2639 no .
B1 H3 2.9513 no .
B1 H6 2.9371 no .
B1 H9 2.9410 no .
H1 H3 2.7674 no .
H1 H6 2.7538 no .
H1 H9 2.7591 no .
H1A H2 2.5244 no .
H1A H8B 2.7823 no .
H2 H3 2.5068 no .
H4 H5 2.5234 no .
H4 H8A 2.8310 no .
H5 H6 2.5078 no .
H7 H8 2.5232 no .
H8 H9 2.5079 no .
H8A H12 2.6826 no .
H8B H12 2.8135 no .
H12 H13 2.3435 no .
H13 H14 2.3316 no .
H14 H15 2.3473 no .
Cl1 H4 3.2073 no 2_666
Cl1 H5 3.2295 no 1_655
Cl1 H6 2.9997 no 1_655
Cl1 H8A 2.4373 no 2_666
Cl1 H8B 3.5949 no 2_666
Cl1 H9 2.9123 no 2_667
Cl1 H12 3.3475 no 2_666
O1 H1 3.3974 no 1_655
O1 H3 3.4271 no 1_655
O1 H3 2.5935 no 2_677
O1 H6 3.1983 no 1_655
O1 H17B 3.2921 no 1_656
O1 H17C 3.3916 no 1_656
O1 H17C 2.6931 no 2_676
N1 H3 3.4670 no 2_677
N1 H6 3.1677 no 1_655
N1 H17C 3.2779 no 2_676
N2 H3 3.5407 no 2_677
N2 H15 3.3342 no 1_455
N3 H2 3.5234 no 2_677
N3 H15 2.7939 no 1_455
N4 H8 2.7659 no 2_667
N5 H8 2.7577 no 2_667
N5 H15 3.0759 no 1_455
N6 H2 3.0020 no 2_677
N6 H8 3.5894 no 2_667
N6 H9 3.5511 no 2_667
N7 H2 2.7825 no 2_677
N7 H8 3.3887 no 2_667
N8 H4 3.5766 no 2_666
N9 H1A 3.0244 no 2_676
N9 H8A 3.2789 no .
N9 H8B 2.3464 no .
N9 H12 3.0377 no .
N9 H13 3.4763 no 1_455
N9 H14 2.7686 no 1_455
C1 H3 3.4606 no 2_677
C1 H14 3.5373 no 1_455
C1 H15 3.5432 no 1_455
C2 H13 3.3316 no 2_676
C2 H15 3.2146 no 1_455
C2 H17A 2.8639 no 2_576
C3 H15 2.7053 no 1_455
C3 H17A 2.9894 no 2_576
C3 H17C 3.4143 no 1_556
C4 H5 2.8405 no 2_566
C4 H8 2.7518 no 2_667
C5 H4 3.0275 no 2_566
C5 H5 3.1778 no 2_566
C5 H8 2.7649 no 2_667
C6 H8 2.7645 no 2_667
C6 H15 3.2842 no 1_455
C7 H2 2.9707 no 2_677
C7 H9 3.3350 no 2_667
C7 H17B 3.2630 no 1_656
C8 H2 2.7611 no 2_677
C8 H12 3.1856 no 1_556
C8 H13 3.4627 no 1_556
C9 H2 2.6450 no 2_677
C9 H12 3.0535 no 1_556
C10 H4 3.5666 no 2_666
C10 H6 3.5015 no 1_655
C10 H17C 3.3818 no 2_676
C11 H4 3.0937 no 2_666
C12 H4 3.0442 no 2_666
C12 H8 3.3508 no 1_554
C12 H9 3.5406 no 1_554
C13 H2 3.5273 no 2_676
C13 H4 3.4591 no 2_666
C13 H5 3.3882 no 2_666
C13 H8 3.4360 no 1_554
C13 H14 3.3289 no 2_776
C13 H17A 3.3114 no 1_655
C14 H5 3.4896 no 2_666
C14 H13 3.5663 no 2_776
C14 H14 3.4257 no 2_776
C14 H17A 3.4974 no 2_676
C15 H17A 3.0153 no 2_676
C15 H17C 3.2669 no 2_676
C16 H1A 3.0696 no 2_676
C16 H8B 3.4142 no .
C16 H13 3.0142 no 1_455
C16 H14 3.1366 no 1_455
C17 H1 3.0915 no 1_554
C17 H2 3.4613 no 2_576
C17 H3 3.5296 no 1_554
C17 H3 3.3686 no 2_576
C17 H13 3.0141 no 1_455
C17 H15 3.2383 no 2_676
B1 H15 3.2741 no 1_455
B1 H17B 3.5428 no 1_556
H1 O1 3.3974 no 1_455
H1 C17 3.0915 no 1_556
H1 H15 3.3574 no 1_455
H1 H17B 2.5470 no 1_556
H1 H17C 2.8313 no 1_556
H1A N9 3.0244 no 2_676
H1A C16 3.0696 no 2_676
H1A H12 3.2620 no 2_676
H1A H17C 3.2163 no 2_676
H2 N3 3.5234 no 2_677
H2 N6 3.0020 no 2_677
H2 N7 2.7825 no 2_677
H2 C7 2.9707 no 2_677
H2 C8 2.7611 no 2_677
H2 C9 2.6450 no 2_677
H2 C13 3.5273 no 2_676
H2 C17 3.4613 no 2_576
H2 H7 3.5482 no 2_677
H2 H8 3.2213 no 2_677
H2 H9 3.0493 no 2_677
H2 H12 3.1147 no 2_676
H2 H13 2.8441 no 2_676
H2 H17A 2.5988 no 2_576
H2 H17B 3.5421 no 2_576
H3 O1 3.4271 no 1_455
H3 O1 2.5935 no 2_677
H3 N1 3.4670 no 2_677
H3 N2 3.5407 no 2_677
H3 C1 3.4606 no 2_677
H3 C17 3.5296 no 1_556
H3 C17 3.3686 no 2_576
H3 H15 2.8918 no 1_455
H3 H17A 2.8283 no 2_576
H3 H17C 2.6112 no 1_556
H3 H17C 3.1458 no 2_576
H4 Cl1 3.2073 no 2_666
H4 N8 3.5766 no 2_666
H4 C5 3.0275 no 2_566
H4 C10 3.5666 no 2_666
H4 C11 3.0937 no 2_666
H4 C12 3.0442 no 2_666
H4 C13 3.4591 no 2_666
H4 H5 2.4983 no 2_566
H4 H8 3.2636 no 2_667
H4 H8A 3.1574 no 2_666
H4 H12 3.2789 no 2_666
H5 Cl1 3.2295 no 1_455
H5 C4 2.8405 no 2_566
H5 C5 3.1778 no 2_566
H5 C13 3.3882 no 2_666
H5 C14 3.4896 no 2_666
H5 H4 2.4983 no 2_566
H5 H5 3.1709 no 2_566
H5 H8 3.2796 no 2_667
H5 H13 3.4233 no 2_666
H5 H14 3.5752 no 2_666
H6 Cl1 2.9997 no 1_455
H6 O1 3.1983 no 1_455
H6 N1 3.1677 no 1_455
H6 C10 3.5015 no 1_455
H6 H7 2.8143 no 1_455
H6 H8 3.2836 no 2_667
H6 H15 3.4216 no 1_455
H7 H2 3.5482 no 2_677
H7 H6 2.8143 no 1_655
H7 H9 3.3843 no 2_667
H7 H17B 2.7924 no 1_656
H8 N4 2.7659 no 2_667
H8 N5 2.7577 no 2_667
H8 N6 3.5894 no 2_667
H8 N7 3.3887 no 2_667
H8 C4 2.7518 no 2_667
H8 C5 2.7649 no 2_667
H8 C6 2.7645 no 2_667
H8 C12 3.3508 no 1_556
H8 C13 3.4360 no 1_556
H8 H2 3.2213 no 2_677
H8 H4 3.2636 no 2_667
H8 H5 3.2796 no 2_667
H8 H6 3.2836 no 2_667
H8 H12 2.9077 no 1_556
H8 H13 3.0634 no 1_556
H8A Cl1 2.4373 no 2_666
H8A N9 3.2789 no .
H8A H4 3.1574 no 2_666
H8A H8A 3.3158 no 2_666
H8B Cl1 3.5949 no 2_666
H8B N9 2.3464 no .
H8B C16 3.4142 no .
H8B H14 3.2151 no 1_455
H9 Cl1 2.9123 no 2_667
H9 N6 3.5511 no 2_667
H9 C7 3.3350 no 2_667
H9 C12 3.5406 no 1_556
H9 H2 3.0493 no 2_677
H9 H7 3.3843 no 2_667
H9 H12 2.6234 no 1_556
H9 H17B 3.5999 no 1_556
H12 Cl1 3.3475 no 2_666
H12 N9 3.0377 no .
H12 C8 3.1856 no 1_554
H12 C9 3.0535 no 1_554
H12 H1A 3.2620 no 2_676
H12 H2 3.1147 no 2_676
H12 H4 3.2789 no 2_666
H12 H8 2.9077 no 1_554
H12 H9 2.6234 no 1_554
H13 N9 3.4763 no 1_655
H13 C2 3.3316 no 2_676
H13 C8 3.4627 no 1_554
H13 C14 3.5663 no 2_776
H13 C16 3.0142 no 1_655
H13 C17 3.0141 no 1_655
H13 H2 2.8441 no 2_676
H13 H5 3.4233 no 2_666
H13 H8 3.0634 no 1_554
H13 H14 3.1687 no 2_776
H13 H17A 2.3809 no 1_655
H13 H17B 3.3014 no 1_655
H14 N9 2.7686 no 1_655
H14 C1 3.5373 no 1_655
H14 C13 3.3289 no 2_776
H14 C14 3.4257 no 2_776
H14 C16 3.1366 no 1_655
H14 H5 3.5752 no 2_666
H14 H8B 3.2151 no 1_655
H14 H13 3.1687 no 2_776
H14 H14 3.3554 no 2_776
H14 H17A 3.5458 no 2_676
H15 N2 3.3342 no 1_655
H15 N3 2.7939 no 1_655
H15 N5 3.0759 no 1_655
H15 C1 3.5432 no 1_655
H15 C2 3.2146 no 1_655
H15 C3 2.7053 no 1_655
H15 C6 3.2842 no 1_655
H15 C17 3.2383 no 2_676
H15 B1 3.2741 no 1_655
H15 H1 3.3574 no 1_655
H15 H3 2.8918 no 1_655
H15 H6 3.4216 no 1_655
H15 H17A 2.6952 no 2_676
H15 H17C 3.0289 no 2_676
H17A C2 2.8639 no 2_576
H17A C3 2.9894 no 2_576
H17A C13 3.3114 no 1_455
H17A C14 3.4974 no 2_676
H17A C15 3.0153 no 2_676
H17A H2 2.5988 no 2_576
H17A H3 2.8283 no 2_576
H17A H13 2.3809 no 1_455
H17A H14 3.5458 no 2_676
H17A H15 2.6952 no 2_676
H17B O1 3.2921 no 1_454
H17B C7 3.2630 no 1_454
H17B B1 3.5428 no 1_554
H17B H1 2.5470 no 1_554
H17B H2 3.5421 no 2_576
H17B H7 2.7924 no 1_454
H17B H9 3.5999 no 1_554
H17B H13 3.3014 no 1_455
H17C O1 3.3916 no 1_454
H17C O1 2.6931 no 2_676
H17C N1 3.2779 no 2_676
H17C C3 3.4143 no 1_554
H17C C10 3.3818 no 2_676
H17C C15 3.2669 no 2_676
H17C H1 2.8313 no 1_554
H17C H1A 3.2163 no 2_676
H17C H3 2.6112 no 1_554
H17C H3 3.1458 no 2_576
H17C H15 3.0289 no 2_676

loop_
_geom_torsion_atom_site_label_1
_geom_torsion_atom_site_label_2
_geom_torsion_atom_site_label_3
_geom_torsion_atom_site_label_4
_geom_torsion
_geom_torsion_publ_flag
Cl1 Ru1 N1 O1 -110.54(16) no
Cl1 Ru1 N1 C10 73.46(11) no
Cl1 Ru1 N4 N5 135.65(12) no
Cl1 Ru1 N4 C4 -43.32(17) no
Cl1 Ru1 N6 N7 -128.32(11) no
Cl1 Ru1 N6 C7 46.17(15) no
Cl1 Ru1 N8 C11 -82.83(10) no
N1 Ru1 N2 N3 -133.73(12) no
N1 Ru1 N2 C1 42.73(15) no
N2 Ru1 N1 O1 69.44(17) no
N2 Ru1 N1 C10 -106.56(12) no
N1 Ru1 N6 N7 138.42(12) no
N1 Ru1 N6 C7 -47.08(16) no
N6 Ru1 N1 O1 -17.90(17) no
N6 Ru1 N1 C10 166.10(12) no
N1 Ru1 N8 C11 10.66(11) no
N8 Ru1 N1 O1 163.41(17) no
N8 Ru1 N1 C10 -12.59(12) no
N2 Ru1 N4 N5 -44.08(13) no
N2 Ru1 N4 C4 136.95(18) no
N4 Ru1 N2 N3 48.93(11) no
N4 Ru1 N2 C1 -134.61(15) no
N2 Ru1 N6 N7 46.34(12) no
N2 Ru1 N6 C7 -139.16(16) no
N6 Ru1 N2 N3 -38.63(11) no
N6 Ru1 N2 C1 137.83(15) no
N2 Ru1 N8 C11 102.49(11) no
N8 Ru1 N2 N3 143.08(11) no
N8 Ru1 N2 C1 -40.46(15) no
N4 Ru1 N6 N7 -38.61(12) no
N4 Ru1 N6 C7 135.89(16) no
N6 Ru1 N4 N5 43.29(13) no
N6 Ru1 N4 C4 -135.68(18) no
N4 Ru1 N8 C11 -172.38(11) no
N8 Ru1 N4 N5 -137.92(13) no
N8 Ru1 N4 C4 43.10(18) no
Ru1 N1 C10 C11 12.4(3) no
Ru1 N1 C10 C15 -167.92(13) no
O1 N1 C10 C11 -164.26(16) no
O1 N1 C10 C15 15.5(3) no
Ru1 N2 N3 C3 176.96(9) no
Ru1 N2 N3 B1 -7.72(19) no
Ru1 N2 C1 C2 -176.47(11) no
N3 N2 C1 C2 0.3(2) no
C1 N2 N3 C3 -0.34(19) no
C1 N2 N3 B1 174.98(14) no
N2 N3 C3 C2 0.3(2) no
N2 N3 B1 N5 -54.7(3) no
N2 N3 B1 N7 62.3(2) no
C3 N3 B1 N5 119.5(2) no
C3 N3 B1 N7 -123.6(2) no
B1 N3 C3 C2 -174.36(17) no
Ru1 N4 N5 C6 -179.33(11) no
Ru1 N4 N5 B1 -2.2(3) no
Ru1 N4 C4 C5 178.86(13) no
N5 N4 C4 C5 -0.2(3) no
C4 N4 N5 C6 -0.1(3) no
C4 N4 N5 B1 177.03(16) no
N4 N5 C6 C5 0.4(3) no
N4 N5 B1 N3 59.5(3) no
N4 N5 B1 N7 -56.8(3) no
C6 N5 B1 N3 -124.2(3) no
C6 N5 B1 N7 119.6(3) no
B1 N5 C6 C5 -176.3(2) no
Ru1 N6 N7 C9 174.94(9) no
Ru1 N6 N7 B1 -6.3(2) no
Ru1 N6 C7 C8 -174.85(12) no
N7 N6 C7 C8 0.1(2) no
C7 N6 N7 C9 -0.89(19) no
C7 N6 N7 B1 177.90(14) no
N6 N7 C9 C8 1.3(2) no
N6 N7 B1 N3 -53.4(3) no
N6 N7 B1 N5 62.9(3) no
C9 N7 B1 N3 125.1(3) no
C9 N7 B1 N5 -118.6(3) no
B1 N7 C9 C8 -177.28(17) no
Ru1 N8 C11 C10 -7.0(2) no
Ru1 N8 C11 C12 172.52(14) no
N2 C1 C2 C3 -0.1(3) no
C1 C2 C3 N3 -0.1(2) no
N4 C4 C5 C6 0.4(3) no
C4 C5 C6 N5 -0.5(3) no
N6 C7 C8 C9 0.6(3) no
C7 C8 C9 N7 -1.2(3) no
N1 C10 C11 N8 -2.5(3) no
N1 C10 C11 C12 177.96(16) no
N1 C10 C15 C14 -178.73(18) no
C11 C10 C15 C14 1.0(4) no
C15 C10 C11 N8 177.78(19) no
C15 C10 C11 C12 -1.8(4) no
N8 C11 C12 C13 -178.47(18) no
C10 C11 C12 C13 1.0(4) no
C11 C12 C13 C14 0.4(4) no
C12 C13 C14 C15 -1.2(4) no
C13 C14 C15 C10 0.5(4) no
